data_7028415
loop_
_publ_author_name
'Liu, Lei-Lei'
'Yu, Cai-Xia'
'Sun, Juan'
'Meng, Pan-Pan'
'Ma, Feng-Ji'
'Du, Ji-Min'
'Ma, Lu-Fang'

_publ_section_title
;
 Three coordination polymers constructed from various polynuclear clusters
 spaced by 2,2'-azodibenzoic acid: syntheses and fluorescent properties.
;
_journal_issue 7
_journal_name_full 'Dalton transactions (Cambridge, England : 2003)'
_journal_page_first 2915
_journal_page_last 2924
_journal_paper_doi 10.1039/c3dt52888j
_journal_volume 43
_journal_year 2014
_chemical_formula_moiety 'C28 H16 N4 O9 Pb3'
_chemical_formula_sum 'C28 H16 N4 O9 Pb3'
_chemical_formula_weight 1174.02
_chemical_name_systematic
; 
 ? 
;
_space_group_IT_number 2
_symmetry_cell_setting triclinic
_symmetry_space_group_name_Hall '-P 1'
_symmetry_space_group_name_H-M 'P -1'
_atom_sites_solution_hydrogens geom
_atom_sites_solution_primary direct
_atom_sites_solution_secondary difmap
_audit_creation_method SHELXL-97
_cell_angle_alpha 89.271(3)
_cell_angle_beta 70.875(4)
_cell_angle_gamma 80.560(3)
_cell_formula_units_Z 2
_cell_length_a 9.8805(4)
_cell_length_b 12.1427(5)
_cell_length_c 13.0895(6)
_cell_measurement_reflns_used 8895
_cell_measurement_temperature 296(2)
_cell_measurement_theta_max 28.9380
_cell_measurement_theta_min 2.9910
_cell_volume 1462.24(11)
_computing_cell_refinement
;
CrysAlisPro, Agilent Technologies,
Version 1.171.36.28 (release 01-02-2013 CrysAlis171 .NET)
(compiled Feb  1 2013,16:14:44)
;
_computing_data_collection
;
CrysAlisPro, Agilent Technologies,
Version 1.171.36.28 (release 01-02-2013 CrysAlis171 .NET)
(compiled Feb  1 2013,16:14:44)
;
_computing_data_reduction
;
CrysAlisPro, Agilent Technologies,
Version 1.171.36.28 (release 01-02-2013 CrysAlis171 .NET)
(compiled Feb  1 2013,16:14:44)
;
_computing_structure_refinement 'SHELXL-97 (Sheldrick, 1997)'
_computing_structure_solution 'SHELXS-97 (Sheldrick, 1990)'
_diffrn_ambient_temperature 296(2)
_diffrn_detector_area_resol_mean 16.2083
_diffrn_measured_fraction_theta_full 0.999
_diffrn_measured_fraction_theta_max 0.999
_diffrn_measurement_device_type 'Xcalibur, Eos'
_diffrn_measurement_method '\w scans'
_diffrn_radiation_monochromator graphite
_diffrn_radiation_source 'Enhance (Mo) X-ray Source'
_diffrn_radiation_type MoK\a
_diffrn_radiation_wavelength 0.71073
_diffrn_reflns_av_R_equivalents 0.0257
_diffrn_reflns_av_unetI/netI 0.0250
_diffrn_reflns_limit_h_max 11
_diffrn_reflns_limit_h_min -11
_diffrn_reflns_limit_k_max 14
_diffrn_reflns_limit_k_min -14
_diffrn_reflns_limit_l_max 15
_diffrn_reflns_limit_l_min -15
_diffrn_reflns_number 18011
_diffrn_reflns_theta_full 25.00
_diffrn_reflns_theta_max 25.00
_diffrn_reflns_theta_min 2.28
_exptl_absorpt_coefficient_mu 17.289
_exptl_absorpt_correction_T_max 0.4714
_exptl_absorpt_correction_T_min 0.2596
_exptl_absorpt_correction_type multi-scan
_exptl_absorpt_process_details
;
CrysAlisPro, Agilent Technologies,
Version 1.171.36.28 (release 01-02-2013 CrysAlis171 .NET)
(compiled Feb  1 2013,16:14:44)
Empirical absorption correction using spherical harmonics,
 implemented in SCALE3 ABSPACK scaling algorithm.
;
_exptl_crystal_colour red
_exptl_crystal_density_diffrn 2.666
_exptl_crystal_density_method 'not measured'
_exptl_crystal_description irregular
_exptl_crystal_F_000 1060
_exptl_crystal_size_max 0.11
_exptl_crystal_size_mid 0.08
_exptl_crystal_size_min 0.05
_refine_diff_density_max 0.903
_refine_diff_density_min -0.413
_refine_diff_density_rms 0.102
_refine_ls_extinction_method none
_refine_ls_goodness_of_fit_ref 1.037
_refine_ls_hydrogen_treatment constr
_refine_ls_matrix_type full
_refine_ls_number_parameters 397
_refine_ls_number_reflns 5159
_refine_ls_number_restraints 0
_refine_ls_restrained_S_all 1.037
_refine_ls_R_factor_all 0.0235
_refine_ls_R_factor_gt 0.0186
_refine_ls_shift/su_max 0.002
_refine_ls_shift/su_mean 0.000
_refine_ls_structure_factor_coef Fsqd
_refine_ls_weighting_details 'calc w=1/[\s^2^(Fo^2^)+(0.0195P)^2^+0.3550P] where P=(Fo^2^+2Fc^2^)/3'
_refine_ls_weighting_scheme calc
_refine_ls_wR_factor_gt 0.0408
_refine_ls_wR_factor_ref 0.0423
_reflns_number_gt 4638
_reflns_number_total 5159
_reflns_threshold_expression >2sigma(I)
_cod_data_source_file c3dt52888j.txt
_cod_data_source_block 3
_cod_database_code 7028415

loop_
_symmetry_equiv_pos_as_xyz
'x, y, z'
'-x, -y, -z'

loop_
_atom_site_label
_atom_site_type_symbol
_atom_site_fract_x
_atom_site_fract_y
_atom_site_fract_z
_atom_site_U_iso_or_equiv
_atom_site_adp_type
_atom_site_occupancy
_atom_site_symmetry_multiplicity
_atom_site_calc_flag
_atom_site_refinement_flags
Pb1 Pb 0.484873(18) 0.359626(14) 0.460191(14) 0.02877(5) Uani 1 1 d .
Pb2 Pb 0.804816(18) 0.410205(15) 0.565576(14) 0.03035(5) Uani 1 1 d .
Pb3 Pb 0.429786(19) 0.407704(15) 0.746294(14) 0.03279(6) Uani 1 1 d .
C1 C 0.7675(5) 0.3067(4) 0.2898(4) 0.0385(12) Uani 1 1 d .
C2 C 0.8782(5) 0.2133(4) 0.2187(4) 0.0385(12) Uani 1 1 d .
C3 C 0.8431(7) 0.1076(5) 0.2338(5) 0.0559(16) Uani 1 1 d .
H3 H 0.7569 0.0972 0.2864 0.067 Uiso 1 1 calc R
C4 C 0.9351(7) 0.0171(5) 0.1717(6) 0.072(2) Uani 1 1 d .
H4 H 0.9100 -0.0537 0.1819 0.086 Uiso 1 1 calc R
C5 C 1.0627(8) 0.0313(5) 0.0952(6) 0.077(2) Uani 1 1 d .
H5 H 1.1248 -0.0302 0.0545 0.092 Uiso 1 1 calc R
C6 C 1.1004(7) 0.1354(5) 0.0778(5) 0.0619(17) Uani 1 1 d .
H6 H 1.1866 0.1445 0.0244 0.074 Uiso 1 1 calc R
C7 C 1.0092(6) 0.2277(4) 0.1404(4) 0.0418(13) Uani 1 1 d .
C8 C 1.0306(5) 0.5141(4) 0.1586(4) 0.0371(12) Uani 1 1 d .
C9 C 1.1210(5) 0.5394(5) 0.0567(4) 0.0455(14) Uani 1 1 d .
H9 H 1.1608 0.4841 0.0016 0.055 Uiso 1 1 calc R
C10 C 1.1502(6) 0.6446(5) 0.0388(5) 0.0557(16) Uani 1 1 d .
H10 H 1.2082 0.6618 -0.0293 0.067 Uiso 1 1 calc R
C11 C 1.0942(6) 0.7266(5) 0.1210(5) 0.0675(19) Uani 1 1 d .
H11 H 1.1178 0.7978 0.1089 0.081 Uiso 1 1 calc R
C12 C 1.0027(6) 0.7028(5) 0.2220(5) 0.0560(16) Uani 1 1 d .
H12 H 0.9650 0.7581 0.2772 0.067 Uiso 1 1 calc R
C13 C 0.9682(5) 0.5972(4) 0.2398(4) 0.0358(12) Uani 1 1 d .
C14 C 0.8711(5) 0.5684(4) 0.3495(3) 0.0287(10) Uani 1 1 d .
C15 C 0.6024(6) 0.1849(4) 0.6523(4) 0.0352(11) Uani 1 1 d .
C16 C 0.6878(5) 0.0704(4) 0.6110(4) 0.0351(11) Uani 1 1 d .
C17 C 0.8077(6) 0.0307(4) 0.6435(4) 0.0458(13) Uani 1 1 d .
H17 H 0.8333 0.0762 0.6883 0.055 Uiso 1 1 calc R
C18 C 0.8898(6) -0.0749(5) 0.6105(5) 0.0557(15) Uani 1 1 d .
H18 H 0.9692 -0.0994 0.6331 0.067 Uiso 1 1 calc R
C19 C 0.8533(6) -0.1424(5) 0.5448(5) 0.0530(15) Uani 1 1 d .
H19 H 0.9081 -0.2132 0.5230 0.064 Uiso 1 1 calc R
C20 C 0.7354(6) -0.1070(4) 0.5102(4) 0.0451(13) Uani 1 1 d .
H20 H 0.7119 -0.1535 0.4650 0.054 Uiso 1 1 calc R
C21 C 0.6528(5) -0.0020(4) 0.5433(4) 0.0351(11) Uani 1 1 d .
C22 C 0.6743(5) 0.5737(4) 0.7437(4) 0.0298(11) Uani 1 1 d .
C23 C 0.6034(5) 0.6598(4) 0.8350(4) 0.0323(11) Uani 1 1 d .
C24 C 0.6168(6) 0.7714(4) 0.8172(5) 0.0511(15) Uani 1 1 d .
H24 H 0.6678 0.7925 0.7486 0.061 Uiso 1 1 calc R
C25 C 0.5542(7) 0.8514(5) 0.9018(5) 0.0665(19) Uani 1 1 d .
H25 H 0.5629 0.9259 0.8892 0.080 Uiso 1 1 calc R
C26 C 0.4799(7) 0.8219(5) 1.0033(5) 0.0585(17) Uani 1 1 d .
H26 H 0.4391 0.8762 1.0593 0.070 Uiso 1 1 calc R
C27 C 0.4654(5) 0.7123(4) 1.0230(4) 0.0425(13) Uani 1 1 d .
H27 H 0.4151 0.6926 1.0923 0.051 Uiso 1 1 calc R
C28 C 0.5258(5) 0.6307(4) 0.9396(4) 0.0329(11) Uani 1 1 d .
N1 N 1.0566(5) 0.3312(4) 0.1151(3) 0.0474(12) Uani 1 1 d .
N2 N 0.9893(4) 0.4077(4) 0.1845(3) 0.0416(11) Uani 1 1 d .
N3 N 0.5371(4) 0.0367(3) 0.4999(3) 0.0370(10) Uani 1 1 d .
N4 N 0.4915(4) 0.5194(3) 0.9574(3) 0.0327(9) Uani 1 1 d .
O1 O 0.7583(4) 0.3090(3) 0.3889(3) 0.0483(9) Uani 1 1 d .
O2 O 0.6797(4) 0.3660(3) 0.2519(3) 0.0455(9) Uani 1 1 d .
O3 O 0.9283(4) 0.5374(3) 0.4190(3) 0.0439(9) Uani 1 1 d .
O4 O 0.7362(3) 0.5811(3) 0.3661(3) 0.0396(8) Uani 1 1 d .
O5 O 0.6618(4) 0.2501(3) 0.6912(3) 0.0482(9) Uani 1 1 d .
O6 O 0.4773(4) 0.2140(3) 0.6457(3) 0.0500(10) Uani 1 1 d .
O7 O 0.6736(3) 0.4715(3) 0.7619(2) 0.0356(8) Uani 1 1 d .
O8 O 0.7325(4) 0.6061(3) 0.6495(3) 0.0408(8) Uani 1 1 d .
O9 O 0.5596(3) 0.4535(2) 0.5819(2) 0.0237(6) Uani 1 1 d .

loop_
_atom_site_aniso_label
_atom_site_aniso_U_11
_atom_site_aniso_U_22
_atom_site_aniso_U_33
_atom_site_aniso_U_23
_atom_site_aniso_U_13
_atom_site_aniso_U_12
Pb1 0.02827(10) 0.03017(10) 0.03094(10) -0.00115(7) -0.01415(8) -0.00423(7)
Pb2 0.02344(10) 0.03531(11) 0.03336(10) -0.00164(8) -0.01183(8) -0.00262(7)
Pb3 0.03125(10) 0.04075(11) 0.02648(10) 0.00148(8) -0.00839(8) -0.00880(8)
C1 0.031(3) 0.039(3) 0.044(3) -0.006(2) -0.009(2) -0.010(2)
C2 0.037(3) 0.042(3) 0.037(3) -0.008(2) -0.017(2) 0.001(2)
C3 0.061(4) 0.047(4) 0.055(4) -0.004(3) -0.013(3) -0.008(3)
C4 0.076(5) 0.044(4) 0.084(5) -0.008(3) -0.014(4) -0.005(3)
C5 0.084(5) 0.045(4) 0.081(5) -0.021(3) -0.011(4) 0.015(4)
C6 0.055(4) 0.064(4) 0.054(4) -0.018(3) -0.009(3) 0.007(3)
C7 0.042(3) 0.044(3) 0.038(3) -0.002(2) -0.015(3) -0.001(2)
C8 0.031(3) 0.051(3) 0.036(3) 0.004(2) -0.019(2) -0.011(2)
C9 0.031(3) 0.073(4) 0.031(3) 0.004(3) -0.007(2) -0.008(3)
C10 0.033(3) 0.079(5) 0.047(3) 0.027(3) -0.005(3) -0.009(3)
C11 0.053(4) 0.047(4) 0.084(5) 0.023(3) 0.001(4) -0.004(3)
C12 0.050(4) 0.043(3) 0.059(4) 0.004(3) 0.003(3) -0.006(3)
C13 0.022(2) 0.048(3) 0.037(3) 0.008(2) -0.009(2) -0.006(2)
C14 0.025(3) 0.032(3) 0.030(3) -0.005(2) -0.010(2) -0.006(2)
C15 0.046(3) 0.033(3) 0.032(3) 0.004(2) -0.018(2) -0.009(2)
C16 0.037(3) 0.033(3) 0.040(3) 0.006(2) -0.018(2) -0.008(2)
C17 0.049(3) 0.045(3) 0.055(3) 0.008(3) -0.032(3) -0.012(3)
C18 0.044(3) 0.054(4) 0.072(4) 0.013(3) -0.027(3) 0.000(3)
C19 0.045(3) 0.041(3) 0.067(4) -0.003(3) -0.015(3) 0.005(3)
C20 0.043(3) 0.033(3) 0.055(3) -0.006(2) -0.012(3) -0.003(2)
C21 0.033(3) 0.033(3) 0.040(3) 0.006(2) -0.012(2) -0.009(2)
C22 0.026(2) 0.037(3) 0.031(3) -0.003(2) -0.016(2) -0.006(2)
C23 0.038(3) 0.031(3) 0.033(3) 0.001(2) -0.017(2) -0.010(2)
C24 0.066(4) 0.040(3) 0.050(3) 0.004(3) -0.017(3) -0.018(3)
C25 0.090(5) 0.029(3) 0.077(5) -0.003(3) -0.019(4) -0.020(3)
C26 0.069(4) 0.040(3) 0.063(4) -0.024(3) -0.016(3) -0.007(3)
C27 0.040(3) 0.048(3) 0.041(3) -0.009(2) -0.015(2) -0.006(2)
C28 0.033(3) 0.033(3) 0.036(3) -0.002(2) -0.016(2) -0.005(2)
N1 0.040(3) 0.055(3) 0.041(3) -0.009(2) -0.009(2) 0.002(2)
N2 0.034(2) 0.056(3) 0.034(2) -0.002(2) -0.007(2) -0.014(2)
N3 0.040(2) 0.034(2) 0.041(2) -0.0035(19) -0.019(2) -0.0075(18)
N4 0.031(2) 0.036(2) 0.030(2) -0.0048(17) -0.0093(19) -0.0040(18)
O1 0.043(2) 0.064(3) 0.032(2) -0.0127(17) -0.0065(17) -0.0064(18)
O2 0.037(2) 0.043(2) 0.052(2) -0.0084(17) -0.0130(18) 0.0027(17)
O3 0.036(2) 0.067(3) 0.0364(19) 0.0147(17) -0.0197(16) -0.0146(17)
O4 0.0212(17) 0.061(2) 0.0362(19) -0.0042(16) -0.0111(15) -0.0021(16)
O5 0.062(2) 0.039(2) 0.058(2) -0.0051(17) -0.037(2) -0.0111(18)
O6 0.047(2) 0.037(2) 0.070(3) -0.0079(18) -0.029(2) 0.0015(17)
O7 0.045(2) 0.032(2) 0.0318(18) -0.0013(14) -0.0152(16) -0.0070(15)
O8 0.045(2) 0.042(2) 0.036(2) 0.0011(16) -0.0119(17) -0.0131(17)
O9 0.0193(15) 0.0288(16) 0.0234(15) -0.0013(12) -0.0083(12) -0.0019(12)

loop_
_atom_type_symbol
_atom_type_description
_atom_type_scat_dispersion_real
_atom_type_scat_dispersion_imag
_atom_type_scat_source
C C 0.0033 0.0016 'International Tables Vol C Tables 4.2.6.8 and 6.1.1.4'
H H 0.0000 0.0000 'International Tables Vol C Tables 4.2.6.8 and 6.1.1.4'
N N 0.0061 0.0033 'International Tables Vol C Tables 4.2.6.8 and 6.1.1.4'
O O 0.0106 0.0060 'International Tables Vol C Tables 4.2.6.8 and 6.1.1.4'
Pb Pb -3.3944 10.1111 'International Tables Vol C Tables 4.2.6.8 and 6.1.1.4'

loop_
_exptl_crystal_face_index_h
_exptl_crystal_face_index_k
_exptl_crystal_face_index_l
_exptl_crystal_face_perp_dist
_exptl_oxdiff_crystal_face_indexfrac_h
_exptl_oxdiff_crystal_face_indexfrac_k
_exptl_oxdiff_crystal_face_indexfrac_l
_exptl_oxdiff_crystal_face_x
_exptl_oxdiff_crystal_face_y
_exptl_oxdiff_crystal_face_z
-2 -15 -8 0.1078 -1.5407 -15.0761 -8.2287 0.5028 -0.4769 0.7210
-14 0 -5 0.0441 -13.7577 -0.2751 -5.1802 0.7169 -0.1719 -0.6756
-8 0 11 0.0793 -7.9523 0.2544 10.6366 -0.0657 -0.4996 -0.8637
14 -1 9 0.0400 13.5032 -0.6473 8.5100 -0.8138 0.0211 0.5808
-4 15 -3 0.0070 -4.0482 15.3419 -2.6626 0.0913 0.6947 -0.7134
13 -1 7 0.0338 13.4728 -1.3330 7.4974 -0.7702 0.0200 0.6375
5 6 -13 0.0623 5.3845 5.8144 -13.1841 0.1914 0.7980 0.5714
-4 10 10 0.0223 -4.0613 10.2016 9.9192 -0.2943 0.0707 -0.9531
5 -15 1 0.0479 4.8826 -14.7545 1.2205 -0.0794 -0.6040 0.7930
9 -4 16 0.0612 8.6582 -3.6598 16.3613 -0.8689 -0.4714 0.1220
13 -3 10 0.0614 12.6606 -2.9816 9.9286 -0.8065 -0.1496 0.5641
-1 11 12 0.0506 -1.4719 10.9693 11.6943 -0.4646 0.1114 -0.8785
5 -10 -9 0.0727 4.9295 -9.8453 -9.2183 0.2325 -0.0557 0.9710
13 7 5 0.0183 13.4659 6.6741 4.9240 -0.7628 0.4677 0.4366
-3 -2 15 0.0523 -3.3693 -1.7805 15.3909 -0.3883 -0.6335 -0.6643
-5 0 14 0.0571 -4.5839 0.3432 14.2856 -0.3246 -0.5298 -0.7792
-14 -1 -6 0.0653 -13.8594 -1.0956 -6.1274 0.7624 -0.1829 -0.6207
-12 6 -7 0.0278 -12.1913 5.5456 -7.3504 0.6718 0.1992 -0.7134
1 16 6 0.0255 0.8228 15.9539 5.7361 -0.3970 0.5774 -0.7135
13 -4 8 0.0523 12.6650 -3.9282 8.0693 -0.7320 -0.1359 0.6609
1 -1 -17 0.0441 1.0259 -1.3460 -16.7217 0.5579 0.4762 0.6747
14 0 4 0.0070 13.6386 -0.3230 4.4720 -0.6814 0.1634 0.7134
-3 -17 -3 0.0673 -2.6499 -16.7886 -3.3853 0.3944 -0.7304 0.5502

loop_
_geom_angle_atom_site_label_1
_geom_angle_atom_site_label_2
_geom_angle_atom_site_label_3
_geom_angle
_geom_angle_site_symmetry_1
_geom_angle_site_symmetry_3
O9 Pb1 O9 76.72(11) 2_666 .
O9 Pb1 O1 103.69(11) 2_666 .
O9 Pb1 O1 76.33(10) . .
O9 Pb1 O4 84.28(10) 2_666 2_666
O9 Pb1 O4 71.10(10) . 2_666
O1 Pb1 O4 143.67(11) . 2_666
O9 Pb1 Pb3 97.29(6) 2_666 .
O9 Pb1 Pb3 36.13(7) . .
O1 Pb1 Pb3 99.82(8) . .
O4 Pb1 Pb3 43.86(7) 2_666 .
O9 Pb1 Pb1 38.42(7) 2_666 2_666
O9 Pb1 Pb1 38.31(7) . 2_666
O1 Pb1 Pb1 89.99(8) . 2_666
O4 Pb1 Pb1 74.32(8) 2_666 2_666
Pb3 Pb1 Pb1 64.225(6) . 2_666
O9 Pb2 O8 77.23(10) . .
O9 Pb2 O7 74.64(10) . .
O8 Pb2 O7 51.79(10) . .
O9 Pb2 O3 104.16(10) . .
O8 Pb2 O3 73.45(11) . .
O7 Pb2 O3 124.51(10) . .
O9 Pb2 Pb3 35.14(7) . .
O8 Pb2 Pb3 78.13(7) . .
O7 Pb2 Pb3 47.41(7) . .
O3 Pb2 Pb3 135.37(8) . .
O9 Pb3 O4 74.13(10) . 2_666
O9 Pb3 O6 81.63(11) . .
O4 Pb3 O6 72.19(11) 2_666 .
O9 Pb3 O5 76.62(11) . .
O4 Pb3 O5 117.53(10) 2_666 .
O6 Pb3 O5 49.67(11) . .
O9 Pb3 O7 72.44(10) . .
O4 Pb3 O7 144.52(10) 2_666 .
O6 Pb3 O7 113.78(10) . .
O5 Pb3 O7 65.25(10) . .
O9 Pb3 Pb1 38.18(7) . .
O4 Pb3 Pb1 45.41(7) 2_666 .
O6 Pb3 Pb1 53.77(9) . .
O5 Pb3 Pb1 79.02(8) . .
O7 Pb3 Pb1 107.80(6) . .
O9 Pb3 Pb2 36.97(7) . .
O4 Pb3 Pb2 109.04(7) 2_666 .
O6 Pb3 Pb2 81.26(8) . .
O5 Pb3 Pb2 48.91(8) . .
O7 Pb3 Pb2 43.23(6) . .
Pb1 Pb3 Pb2 65.607(6) . .
O1 C1 O2 124.3(4) . .
O1 C1 C2 115.9(5) . .
O2 C1 C2 119.0(5) . .
C3 C2 C7 119.2(5) . .
C3 C2 C1 115.9(5) . .
C7 C2 C1 124.9(5) . .
C4 C3 C2 120.5(6) . .
C4 C3 H3 119.7 . .
C2 C3 H3 119.7 . .
C5 C4 C3 120.2(6) . .
C5 C4 H4 119.9 . .
C3 C4 H4 119.9 . .
C4 C5 C6 120.7(6) . .
C4 C5 H5 119.7 . .
C6 C5 H5 119.7 . .
C5 C6 C7 119.9(6) . .
C5 C6 H6 120.1 . .
C7 C6 H6 120.1 . .
C6 C7 C2 119.5(5) . .
C6 C7 N1 115.5(5) . .
C2 C7 N1 125.0(4) . .
C13 C8 N2 115.7(4) . .
C13 C8 C9 120.0(5) . .
N2 C8 C9 124.2(4) . .
C10 C9 C8 119.8(5) . .
C10 C9 H9 120.1 . .
C8 C9 H9 120.1 . .
C9 C10 C11 120.4(5) . .
C9 C10 H10 119.8 . .
C11 C10 H10 119.8 . .
C12 C11 C10 120.2(6) . .
C12 C11 H11 119.9 . .
C10 C11 H11 119.9 . .
C13 C12 C11 119.8(5) . .
C13 C12 H12 120.1 . .
C11 C12 H12 120.1 . .
C12 C13 C8 119.6(5) . .
C12 C13 C14 121.0(4) . .
C8 C13 C14 119.3(4) . .
O3 C14 O4 123.8(4) . .
O3 C14 C13 118.2(4) . .
O4 C14 C13 117.9(4) . .
O5 C15 O6 121.9(5) . .
O5 C15 C16 117.7(5) . .
O6 C15 C16 120.5(4) . .
C17 C16 C21 117.1(5) . .
C17 C16 C15 118.5(5) . .
C21 C16 C15 124.4(5) . .
C16 C17 C18 121.8(5) . .
C16 C17 H17 119.1 . .
C18 C17 H17 119.1 . .
C19 C18 C17 119.7(5) . .
C19 C18 H18 120.2 . .
C17 C18 H18 120.2 . .
C18 C19 C20 120.8(5) . .
C18 C19 H19 119.6 . .
C20 C19 H19 119.6 . .
C21 C20 C19 119.7(5) . .
C21 C20 H20 120.1 . .
C19 C20 H20 120.1 . .
C20 C21 C16 120.9(5) . .
C20 C21 N3 118.9(4) . .
C16 C21 N3 120.0(4) . .
O7 C22 O8 121.6(4) . .
O7 C22 C23 119.7(4) . .
O8 C22 C23 118.7(4) . .
C24 C23 C28 118.5(4) . .
C24 C23 C22 119.7(4) . .
C28 C23 C22 121.8(4) . .
C23 C24 C25 120.1(5) . .
C23 C24 H24 119.9 . .
C25 C24 H24 119.9 . .
C26 C25 C24 120.8(5) . .
C26 C25 H25 119.6 . .
C24 C25 H25 119.6 . .
C27 C26 C25 120.2(5) . .
C27 C26 H26 119.9 . .
C25 C26 H26 119.9 . .
C26 C27 C28 120.2(5) . .
C26 C27 H27 119.9 . .
C28 C27 H27 119.9 . .
C27 C28 C23 120.1(4) . .
C27 C28 N4 119.4(4) . .
C23 C28 N4 119.9(4) . .
N2 N1 C7 113.9(4) . .
N1 N2 C8 115.0(4) . .
N3 N3 C21 111.9(5) 2_656 .
N4 N4 C28 112.7(5) 2_667 .
C1 O1 Pb1 95.2(3) . .
C14 O3 Pb2 118.8(3) . .
C14 O4 Pb3 137.3(3) . 2_666
C14 O4 Pb1 131.3(3) . 2_666
Pb3 O4 Pb1 90.74(10) 2_666 2_666
C15 O5 Pb3 93.4(3) . .
C15 O6 Pb3 94.8(3) . .
C22 O7 Pb2 93.3(3) . .
C22 O7 Pb3 111.1(3) . .
Pb2 O7 Pb3 89.37(9) . .
C22 O8 Pb2 93.4(3) . .
Pb3 O9 Pb2 107.89(11) . .
Pb3 O9 Pb1 116.61(11) . 2_666
Pb2 O9 Pb1 107.19(11) . 2_666
Pb3 O9 Pb1 105.69(11) . .
Pb2 O9 Pb1 116.55(11) . .
Pb1 O9 Pb1 103.28(11) 2_666 .

loop_
_geom_bond_atom_site_label_1
_geom_bond_atom_site_label_2
_geom_bond_distance
_geom_bond_site_symmetry_2
Pb1 O9 2.334(3) 2_666
Pb1 O9 2.339(3) .
Pb1 O1 2.523(3) .
Pb1 O4 2.595(3) 2_666
Pb1 Pb3 3.6438(3) .
Pb1 Pb1 3.6641(4) 2_666
Pb2 O9 2.332(3) .
Pb2 O8 2.524(3) .
Pb2 O7 2.528(3) .
Pb2 O3 2.562(3) .
Pb2 Pb3 3.6903(3) .
Pb3 O9 2.232(3) .
Pb3 O4 2.525(3) 2_666
Pb3 O6 2.607(3) .
Pb3 O5 2.637(4) .
Pb3 O7 2.717(3) .
C1 O1 1.270(6) .
C1 O2 1.259(6) .
C1 C2 1.517(6) .
C2 C3 1.379(7) .
C2 C7 1.398(7) .
C3 C4 1.381(7) .
C3 H3 0.9300 .
C4 C5 1.364(9) .
C4 H4 0.9300 .
C5 C6 1.371(9) .
C5 H5 0.9300 .
C6 C7 1.396(7) .
C6 H6 0.9300 .
C7 N1 1.410(7) .
C8 C13 1.386(6) .
C8 N2 1.422(6) .
C8 C9 1.404(6) .
C9 C10 1.356(8) .
C9 H9 0.9300 .
C10 C11 1.383(8) .
C10 H10 0.9300 .
C11 C12 1.393(8) .
C11 H11 0.9300 .
C12 C13 1.378(7) .
C12 H12 0.9300 .
C13 C14 1.516(6) .
C14 O3 1.244(5) .
C14 O4 1.261(5) .
C15 O5 1.260(6) .
C15 O6 1.260(6) .
C15 C16 1.508(6) .
C16 C17 1.398(7) .
C16 C21 1.413(7) .
C17 C18 1.390(7) .
C17 H17 0.9300 .
C18 C19 1.364(8) .
C18 H18 0.9300 .
C19 C20 1.387(8) .
C19 H19 0.9300 .
C20 C21 1.386(6) .
C20 H20 0.9300 .
C21 N3 1.446(6) .
C22 O7 1.261(5) .
C22 O8 1.266(5) .
C22 C23 1.502(6) .
C23 C24 1.393(7) .
C23 C28 1.406(6) .
C24 C25 1.391(7) .
C24 H24 0.9300 .
C25 C26 1.366(8) .
C25 H25 0.9300 .
C26 C27 1.374(7) .
C26 H26 0.9300 .
C27 C28 1.392(6) .
C27 H27 0.9300 .
C28 N4 1.444(6) .
N1 N2 1.246(5) .
N3 N3 1.243(7) 2_656
N4 N4 1.255(7) 2_667
O4 Pb3 2.525(3) 2_666
O4 Pb1 2.595(3) 2_666
O9 Pb1 2.334(3) 2_666

loop_
_geom_torsion_atom_site_label_1
_geom_torsion_atom_site_label_2
_geom_torsion_atom_site_label_3
_geom_torsion_atom_site_label_4
_geom_torsion
_geom_torsion_site_symmetry_1
_geom_torsion_site_symmetry_4
O9 Pb1 Pb3 O9 -55.40(16) 2_666 .
O1 Pb1 Pb3 O9 49.93(14) . .
O4 Pb1 Pb3 O9 -129.25(16) 2_666 .
Pb1 Pb1 Pb3 O9 -35.27(11) 2_666 .
O9 Pb1 Pb3 O4 73.85(13) 2_666 2_666
O9 Pb1 Pb3 O4 129.25(16) . 2_666
O1 Pb1 Pb3 O4 179.18(14) . 2_666
Pb1 Pb1 Pb3 O4 93.98(11) 2_666 2_666
O9 Pb1 Pb3 O6 174.80(12) 2_666 .
O9 Pb1 Pb3 O6 -129.80(15) . .
O1 Pb1 Pb3 O6 -79.87(13) . .
O4 Pb1 Pb3 O6 100.95(15) 2_666 .
Pb1 Pb1 Pb3 O6 -165.07(10) 2_666 .
O9 Pb1 Pb3 O5 -137.66(10) 2_666 .
O9 Pb1 Pb3 O5 -82.26(14) . .
O1 Pb1 Pb3 O5 -32.34(12) . .
O4 Pb1 Pb3 O5 148.48(14) 2_666 .
Pb1 Pb1 Pb3 O5 -117.53(8) 2_666 .
O9 Pb1 Pb3 O7 -78.34(10) 2_666 .
O9 Pb1 Pb3 O7 -22.95(13) . .
O1 Pb1 Pb3 O7 26.98(11) . .
O4 Pb1 Pb3 O7 -152.20(13) 2_666 .
Pb1 Pb1 Pb3 O7 -58.22(7) 2_666 .
O9 Pb1 Pb3 Pb2 -87.99(7) 2_666 .
O9 Pb1 Pb3 Pb2 -32.59(11) . .
O1 Pb1 Pb3 Pb2 17.33(9) . .
O4 Pb1 Pb3 Pb2 -161.84(11) 2_666 .
Pb1 Pb1 Pb3 Pb2 -67.862(6) 2_666 .
O8 Pb2 Pb3 O9 84.62(14) . .
O7 Pb2 Pb3 O9 132.92(15) . .
O3 Pb2 Pb3 O9 33.47(16) . .
O9 Pb2 Pb3 O4 20.04(14) . 2_666
O8 Pb2 Pb3 O4 104.66(12) . 2_666
O7 Pb2 Pb3 O4 152.95(13) . 2_666
O3 Pb2 Pb3 O4 53.50(14) . 2_666
O9 Pb2 Pb3 O6 87.68(14) . .
O8 Pb2 Pb3 O6 172.30(12) . .
O7 Pb2 Pb3 O6 -139.41(13) . .
O3 Pb2 Pb3 O6 121.14(14) . .
O9 Pb2 Pb3 O5 130.38(15) . .
O8 Pb2 Pb3 O5 -144.99(13) . .
O7 Pb2 Pb3 O5 -96.70(14) . .
O3 Pb2 Pb3 O5 163.85(14) . .
O9 Pb2 Pb3 O7 -132.92(15) . .
O8 Pb2 Pb3 O7 -48.29(13) . .
O3 Pb2 Pb3 O7 -99.45(15) . .
O9 Pb2 Pb3 Pb1 33.61(11) . .
O8 Pb2 Pb3 Pb1 118.24(8) . .
O7 Pb2 Pb3 Pb1 166.53(10) . .
O3 Pb2 Pb3 Pb1 67.08(11) . .
O1 C1 C2 C3 72.3(6) . .
O2 C1 C2 C3 -98.4(6) . .
O1 C1 C2 C7 -108.4(6) . .
O2 C1 C2 C7 80.9(7) . .
C7 C2 C3 C4 -0.8(9) . .
C1 C2 C3 C4 178.6(6) . .
C2 C3 C4 C5 0.7(11) . .
C3 C4 C5 C6 -1.1(12) . .
C4 C5 C6 C7 1.4(11) . .
C5 C6 C7 C2 -1.5(9) . .
C5 C6 C7 N1 -179.1(6) . .
C3 C2 C7 C6 1.2(8) . .
C1 C2 C7 C6 -178.2(5) . .
C3 C2 C7 N1 178.6(5) . .
C1 C2 C7 N1 -0.8(8) . .
C13 C8 C9 C10 1.7(8) . .
N2 C8 C9 C10 177.7(5) . .
C8 C9 C10 C11 1.5(9) . .
C9 C10 C11 C12 -2.5(10) . .
C10 C11 C12 C13 0.1(10) . .
C11 C12 C13 C8 3.1(9) . .
C11 C12 C13 C14 178.9(5) . .
N2 C8 C13 C12 179.7(5) . .
C9 C8 C13 C12 -4.0(8) . .
N2 C8 C13 C14 3.8(7) . .
C9 C8 C13 C14 -179.9(4) . .
C12 C13 C14 O3 -86.2(6) . .
C8 C13 C14 O3 89.6(6) . .
C12 C13 C14 O4 91.3(6) . .
C8 C13 C14 O4 -92.9(5) . .
O5 C15 C16 C17 17.3(7) . .
O6 C15 C16 C17 -164.1(5) . .
O5 C15 C16 C21 -164.5(5) . .
O6 C15 C16 C21 14.1(7) . .
C21 C16 C17 C18 0.3(8) . .
C15 C16 C17 C18 178.6(5) . .
C16 C17 C18 C19 -0.1(9) . .
C17 C18 C19 C20 0.2(9) . .
C18 C19 C20 C21 -0.5(8) . .
C19 C20 C21 C16 0.7(8) . .
C19 C20 C21 N3 175.5(5) . .
C17 C16 C21 C20 -0.6(7) . .
C15 C16 C21 C20 -178.8(4) . .
C17 C16 C21 N3 -175.3(4) . .
C15 C16 C21 N3 6.5(7) . .
O7 C22 C23 C24 173.6(5) . .
O8 C22 C23 C24 -7.1(7) . .
O7 C22 C23 C28 -5.0(7) . .
O8 C22 C23 C28 174.3(4) . .
C28 C23 C24 C25 0.0(9) . .
C22 C23 C24 C25 -178.6(5) . .
C23 C24 C25 C26 0.5(10) . .
C24 C25 C26 C27 -0.4(10) . .
C25 C26 C27 C28 -0.2(9) . .
C26 C27 C28 C23 0.8(8) . .
C26 C27 C28 N4 -170.8(5) . .
C24 C23 C28 C27 -0.6(7) . .
C22 C23 C28 C27 178.0(4) . .
C24 C23 C28 N4 170.9(5) . .
C22 C23 C28 N4 -10.5(7) . .
C6 C7 N1 N2 -166.8(5) . .
C2 C7 N1 N2 15.6(8) . .
C7 N1 N2 C8 -177.3(4) . .
C13 C8 N2 N1 -173.2(4) . .
C9 C8 N2 N1 10.6(7) . .
C20 C21 N3 N3 44.9(7) . 2_656
C16 C21 N3 N3 -140.3(5) . 2_656
C27 C28 N4 N4 -50.0(7) . 2_667
C23 C28 N4 N4 138.4(5) . 2_667
O2 C1 O1 Pb1 30.3(5) . .
C2 C1 O1 Pb1 -139.9(4) . .
O9 Pb1 O1 C1 -72.9(3) 2_666 .
O9 Pb1 O1 C1 -145.3(3) . .
O4 Pb1 O1 C1 -172.0(3) 2_666 .
Pb3 Pb1 O1 C1 -173.0(3) . .
Pb1 Pb1 O1 C1 -109.2(3) 2_666 .
O4 C14 O3 Pb2 29.3(6) . .
C13 C14 O3 Pb2 -153.3(3) . .
O9 Pb2 O3 C14 -27.1(4) . .
O8 Pb2 O3 C14 -98.9(3) . .
O7 Pb2 O3 C14 -108.0(3) . .
Pb3 Pb2 O3 C14 -46.2(4) . .
O3 C14 O4 Pb3 -160.7(3) . 2_666
C13 C14 O4 Pb3 21.9(7) . 2_666
O3 C14 O4 Pb1 31.3(7) . 2_666
C13 C14 O4 Pb1 -146.0(3) . 2_666
O6 C15 O5 Pb3 4.8(5) . .
C16 C15 O5 Pb3 -176.6(4) . .
O9 Pb3 O5 C15 -92.9(3) . .
O4 Pb3 O5 C15 -29.1(3) 2_666 .
O6 Pb3 O5 C15 -2.6(3) . .
O7 Pb3 O5 C15 -169.5(3) . .
Pb1 Pb3 O5 C15 -53.9(3) . .
Pb2 Pb3 O5 C15 -121.0(3) . .
O5 C15 O6 Pb3 -4.8(5) . .
C16 C15 O6 Pb3 176.6(4) . .
O9 Pb3 O6 C15 82.1(3) . .
O4 Pb3 O6 C15 158.0(3) 2_666 .
O5 Pb3 O6 C15 2.6(3) . .
O7 Pb3 O6 C15 15.5(3) . .
Pb1 Pb3 O6 C15 110.8(3) . .
Pb2 Pb3 O6 C15 44.7(3) . .
O8 C22 O7 Pb2 -0.9(5) . .
C23 C22 O7 Pb2 178.4(4) . .
O8 C22 O7 Pb3 -91.5(4) . .
C23 C22 O7 Pb3 87.8(4) . .
O9 Pb2 O7 C22 -85.2(3) . .
O8 Pb2 O7 C22 0.5(2) . .
O3 Pb2 O7 C22 11.7(3) . .
Pb3 Pb2 O7 C22 -111.1(3) . .
O9 Pb2 O7 Pb3 25.92(9) . .
O8 Pb2 O7 Pb3 111.60(15) . .
O3 Pb2 O7 Pb3 122.76(11) . .
O9 Pb3 O7 C22 65.8(3) . .
O4 Pb3 O7 C22 45.5(3) 2_666 .
O6 Pb3 O7 C22 137.9(3) . .
O5 Pb3 O7 C22 148.8(3) . .
Pb1 Pb3 O7 C22 80.4(3) . .
Pb2 Pb3 O7 C22 93.3(3) . .
O9 Pb3 O7 Pb2 -27.51(9) . .
O4 Pb3 O7 Pb2 -47.8(2) 2_666 .
O6 Pb3 O7 Pb2 44.65(14) . .
O5 Pb3 O7 Pb2 55.51(10) . .
Pb1 Pb3 O7 Pb2 -12.87(9) . .
O7 C22 O8 Pb2 0.9(5) . .
C23 C22 O8 Pb2 -178.4(4) . .
O9 Pb2 O8 C22 79.9(3) . .
O7 Pb2 O8 C22 -0.5(2) . .
O3 Pb2 O8 C22 -170.9(3) . .
Pb3 Pb2 O8 C22 43.9(3) . .
O4 Pb3 O9 Pb2 -160.32(13) 2_666 .
O6 Pb3 O9 Pb2 -86.56(12) . .
O5 Pb3 O9 Pb2 -36.16(11) . .
O7 Pb3 O9 Pb2 31.74(10) . .
Pb1 Pb3 O9 Pb2 -125.35(16) . .
O4 Pb3 O9 Pb1 79.07(13) 2_666 2_666
O6 Pb3 O9 Pb1 152.84(15) . 2_666
O5 Pb3 O9 Pb1 -156.77(15) . 2_666
O7 Pb3 O9 Pb1 -88.86(13) . 2_666
Pb1 Pb3 O9 Pb1 114.05(17) . 2_666
Pb2 Pb3 O9 Pb1 -120.61(18) . 2_666
O4 Pb3 O9 Pb1 -34.98(11) 2_666 .
O6 Pb3 O9 Pb1 38.79(12) . .
O5 Pb3 O9 Pb1 89.18(12) . .
O7 Pb3 O9 Pb1 157.09(13) . .
Pb2 Pb3 O9 Pb1 125.35(16) . .
O8 Pb2 O9 Pb3 -87.45(12) . .
O7 Pb2 O9 Pb3 -34.00(11) . .
O3 Pb2 O9 Pb3 -156.45(11) . .
O8 Pb2 O9 Pb1 38.89(11) . 2_666
O7 Pb2 O9 Pb1 92.34(12) . 2_666
O3 Pb2 O9 Pb1 -30.11(13) . 2_666
Pb3 Pb2 O9 Pb1 126.34(16) . 2_666
O8 Pb2 O9 Pb1 153.93(15) . .
O7 Pb2 O9 Pb1 -152.61(15) . .
O3 Pb2 O9 Pb1 84.93(14) . .
Pb3 Pb2 O9 Pb1 -118.62(18) . .
O9 Pb1 O9 Pb3 122.98(15) 2_666 .
O1 Pb1 O9 Pb3 -129.11(14) . .
O4 Pb1 O9 Pb3 34.55(11) 2_666 .
Pb1 Pb1 O9 Pb3 122.98(15) 2_666 .
O9 Pb1 O9 Pb2 -117.22(16) 2_666 .
O1 Pb1 O9 Pb2 -9.30(13) . .
O4 Pb1 O9 Pb2 154.35(15) 2_666 .
Pb3 Pb1 O9 Pb2 119.81(18) . .
Pb1 Pb1 O9 Pb2 -117.22(16) 2_666 .
O9 Pb1 O9 Pb1 0.0 2_666 2_666
O1 Pb1 O9 Pb1 107.92(12) . 2_666
O4 Pb1 O9 Pb1 -88.43(11) 2_666 2_666
Pb3 Pb1 O9 Pb1 -122.98(15) . 2_666
